data_1520028
loop_
_publ_author_name
'Guly\'as, Henrik'
'Rivilla, Ivan'
'Curreli, Simona'
'Freixa, Zoraida'
'van Leeuwen, Piet W. N. M.'

_publ_section_title
;
 Highly active, chemo- and enantioselective Pt-SPO catalytic systems for
 the synthesis of aromatic carboxamides
;
_journal_issue 7
_journal_name_full 'Catal. Sci. Technol.'
_journal_page_first 3822
_journal_paper_doi 10.1039/C5CY00627A
_journal_volume 5
_journal_year 2015
_chemical_formula_sum 'C7 H6 Br N O'
_chemical_formula_weight 200.04
_chemical_name_systematic
;
 ?
;
_space_group_IT_number 14
_space_group_name_Hall '-P 2ybc'
_symmetry_cell_setting monoclinic
_symmetry_space_group_name_Hall '-P 2ybc'
_symmetry_space_group_name_H-M 'P 1 21/c 1'
_atom_sites_solution_hydrogens geom
_audit_creation_method SHELXL-2014
_audit_update_record
;
2015-04-27 deposited with the CCDC.
2015-05-26 downloaded from the CCDC.
;
_cell_angle_alpha 90
_cell_angle_beta 92.866(5)
_cell_angle_gamma 90
_cell_formula_units_Z 4
_cell_length_a 16.189(2)
_cell_length_b 4.6448(7)
_cell_length_c 9.8821(17)
_cell_measurement_reflns_used 1957
_cell_measurement_temperature 100(2)
_cell_measurement_theta_max 30.51
_cell_measurement_theta_min 4.13
_cell_volume 742.15(19)
_computing_cell_refinement 'Bruker APEX2 v2011.4-0'
_computing_data_collection 'Bruker APEX2 v2011.4-0'
_computing_data_reduction 'Bruker SAINT V7.60A'
_computing_molecular_graphics 'Bruker SHELXTL'
_computing_publication_material 'Bruker SHELXTL'
_computing_structure_refinement 'SHELXL-2014 (Sheldrick, 2014)'
_computing_structure_solution Sir2011
_diffrn_ambient_temperature 100(2)
_diffrn_detector_area_resol_mean 512
_diffrn_detector_type '4K CCD area detector APEX II'
_diffrn_measured_fraction_theta_full 0.969
_diffrn_measured_fraction_theta_max 0.876
_diffrn_measurement_device_type 'Kappa 4-axis goniometer bruker-nonius'
_diffrn_measurement_method
;
 Fullsphere data collection, phi and omega scans
;
_diffrn_measurement_specimen_support 'magnetic support with MicroMount'
_diffrn_radiation_monochromator 'Multilayer Montel 200 mirrors'
_diffrn_radiation_type MoK\a
_diffrn_radiation_wavelength 0.71073
_diffrn_reflns_av_R_equivalents 0.0448
_diffrn_reflns_av_unetI/netI 0.0744
_diffrn_reflns_Laue_measured_fraction_full 0.969
_diffrn_reflns_Laue_measured_fraction_max 0.876
_diffrn_reflns_limit_h_max 11
_diffrn_reflns_limit_h_min -22
_diffrn_reflns_limit_k_max 2
_diffrn_reflns_limit_k_min -6
_diffrn_reflns_limit_l_max 13
_diffrn_reflns_limit_l_min -8
_diffrn_reflns_number 3504
_diffrn_reflns_point_group_measured_fraction_full 0.969
_diffrn_reflns_point_group_measured_fraction_max 0.876
_diffrn_reflns_theta_full 25.242
_diffrn_reflns_theta_max 30.536
_diffrn_reflns_theta_min 1.259
_diffrn_source 'Rotating anode X-ray tube'
_diffrn_source_current 70
_diffrn_source_power 50
_diffrn_source_size '0.3 mm x 0.3 mm fine focus'
_diffrn_source_type 'Bruker-Nonius FR 591'
_exptl_absorpt_coefficient_mu 5.463
_exptl_absorpt_correction_T_max 0.811
_exptl_absorpt_correction_T_min 0.624
_exptl_absorpt_correction_type empirical
_exptl_absorpt_process_details
; 
 SADABS Version 2008/1 Bruker-Nonius
 Blessing, Acta Cryst. (1995) A51 33-38
;
_exptl_crystal_colour colourless
_exptl_crystal_density_diffrn 1.790
_exptl_crystal_description plate
_exptl_crystal_F_000 392
_exptl_crystal_size_max 0.25
_exptl_crystal_size_mid 0.25
_exptl_crystal_size_min 0.04
_refine_diff_density_max 1.139
_refine_diff_density_min -1.341
_refine_diff_density_rms 0.209
_refine_ls_extinction_method none
_refine_ls_goodness_of_fit_ref 1.022
_refine_ls_hydrogen_treatment constr
_refine_ls_matrix_type full
_refine_ls_number_parameters 91
_refine_ls_number_reflns 1998
_refine_ls_number_restraints 0
_refine_ls_restrained_S_all 1.022
_refine_ls_R_factor_all 0.0660
_refine_ls_R_factor_gt 0.0524
_refine_ls_shift/su_max 0.001
_refine_ls_shift/su_mean 0.000
_refine_ls_structure_factor_coef Fsqd
_refine_ls_weighting_details 'w=1/[\s^2^(Fo^2^)+(0.1000P)^2^] where P=(Fo^2^+2Fc^2^)/3'
_refine_ls_weighting_scheme calc
_refine_ls_wR_factor_gt 0.1469
_refine_ls_wR_factor_ref 0.1579
_reflns_Friedel_coverage 0.000
_reflns_number_gt 1565
_reflns_number_total 1998
_reflns_threshold_expression 'I > 2\s(I)'
_cod_data_source_file c5cy00627a2.cif
_cod_data_source_block HG_SS16
_cod_depositor_comments
;
The following automatic conversions were performed:

'_symmetry_cell_setting' value 'Monoclinic' changed to 'monoclinic'
according to
/usr/data/users/saulius/crontab/automatic-downloads/rss-feeds/RSC/lib/dictionaries/cif_core.dic
dictionary named 'cif_core.dic' version 2.4.2 from 2011-04-26.

Automatic conversion script
Id: cif_fix_values 3271 2015-04-21 07:52:19Z andrius 

 Adding full bibliography for 1520028--1520034.cif.
;
_cod_original_cell_volume 742.2(2)
_cod_original_sg_symbol_H-M P2(1)/c
_cod_database_code 1520028
_shelx_space_group_comment
;
The symmetry employed for this shelxl refinement is uniquely defined
by the following loop, which should always be used as a source of
symmetry information in preference to the above space-group names.
They are only intended as comments.
;
_shelx_estimated_absorpt_t_min 0.342
_shelx_estimated_absorpt_t_max 0.811
_shelxl_version_number 2014-3

loop_
_space_group_symop_operation_xyz
'x, y, z'
'-x, y+1/2, -z+1/2'
'-x, -y, -z'
'x, -y-1/2, z-1/2'

loop_
_atom_site_label
_atom_site_type_symbol
_atom_site_fract_x
_atom_site_fract_y
_atom_site_fract_z
_atom_site_U_iso_or_equiv
_atom_site_adp_type
_atom_site_occupancy
_atom_site_site_symmetry_order
_atom_site_calc_flag
_atom_site_refinement_flags_posn
_atom_site_refinement_flags_adp
Br1 Br 0.42413(2) 0.70296(10) 0.66773(4) 0.02551(19) Uani 1 1 d . .
N1 N 0.0597(2) 0.7826(7) 0.3821(3) 0.0217(7) Uani 1 1 d . .
H1A H 0.0133 0.8718 0.3839 0.026 Uiso 1 1 calc R U
H1B H 0.0745 0.7048 0.3081 0.026 Uiso 1 1 calc R U
O1 O 0.09059(16) 0.8731(7) 0.6037(2) 0.0217(6) Uani 1 1 d . .
C1 C 0.1901(2) 0.6129(8) 0.4817(3) 0.0162(7) Uani 1 1 d . .
C2 C 0.2014(2) 0.3977(9) 0.3863(3) 0.0196(7) Uani 1 1 d . .
H2 H 0.1574 0.3387 0.3289 0.024 Uiso 1 1 calc R U
C3 C 0.2792(3) 0.2709(9) 0.3771(4) 0.0234(8) Uani 1 1 d . .
H3 H 0.2863 0.1255 0.3140 0.028 Uiso 1 1 calc R U
C4 C 0.3455(3) 0.3579(9) 0.4601(4) 0.0221(8) Uani 1 1 d . .
H4 H 0.3973 0.2740 0.4531 0.027 Uiso 1 1 calc R U
C5 C 0.3333(2) 0.5736(9) 0.5547(3) 0.0198(7) Uani 1 1 d . .
C6 C 0.2558(2) 0.7011(8) 0.5682(4) 0.0169(7) Uani 1 1 d . .
H6 H 0.2484 0.8415 0.6335 0.020 Uiso 1 1 calc R U
C7 C 0.1087(2) 0.7648(8) 0.4937(4) 0.0173(7) Uani 1 1 d . .

loop_
_atom_site_aniso_label
_atom_site_aniso_U_11
_atom_site_aniso_U_22
_atom_site_aniso_U_33
_atom_site_aniso_U_23
_atom_site_aniso_U_13
_atom_site_aniso_U_12
Br1 0.0142(3) 0.0354(3) 0.0262(3) -0.00025(16) -0.00652(18) 0.00037(14)
N1 0.0174(17) 0.0376(19) 0.0097(12) -0.0011(12) -0.0031(13) 0.0040(13)
O1 0.0178(13) 0.0372(15) 0.0098(10) -0.0011(11) -0.0027(10) 0.0040(12)
C1 0.0141(16) 0.0235(16) 0.0108(13) 0.0034(13) -0.0025(12) -0.0005(14)
C2 0.0218(19) 0.0245(18) 0.0124(13) 0.0017(14) -0.0025(14) -0.0017(15)
C3 0.027(2) 0.0249(19) 0.0178(16) 0.0016(14) -0.0011(16) 0.0010(16)
C4 0.0218(19) 0.0246(18) 0.0200(16) 0.0044(15) 0.0021(15) 0.0049(15)
C5 0.0199(18) 0.0256(19) 0.0139(13) 0.0061(13) -0.0011(14) -0.0022(14)
C6 0.0162(18) 0.0213(17) 0.0128(14) 0.0004(13) -0.0022(14) -0.0019(13)
C7 0.0155(18) 0.0254(18) 0.0107(14) 0.0019(13) -0.0013(14) -0.0021(14)

loop_
_atom_type_symbol
_atom_type_description
_atom_type_scat_dispersion_real
_atom_type_scat_dispersion_imag
_atom_type_scat_source
C C 0.0033 0.0016 'International Tables Vol C Tables 4.2.6.8 and 6.1.1.4'
H H 0.0000 0.0000 'International Tables Vol C Tables 4.2.6.8 and 6.1.1.4'
N N 0.0061 0.0033 'International Tables Vol C Tables 4.2.6.8 and 6.1.1.4'
Br Br -0.2901 2.4595 'International Tables Vol C Tables 4.2.6.8 and 6.1.1.4'
O O 0.0106 0.0060 'International Tables Vol C Tables 4.2.6.8 and 6.1.1.4'

loop_
_geom_angle_atom_site_label_1
_geom_angle_atom_site_label_2
_geom_angle_atom_site_label_3
_geom_angle
C2 C1 C6 120.3(3)
C2 C1 C7 122.4(3)
C6 C1 C7 117.3(3)
C1 C2 C3 119.8(4)
C4 C3 C2 121.0(4)
C3 C4 C5 118.6(4)
C4 C5 C6 121.8(4)
C4 C5 Br1 119.4(3)
C6 C5 Br1 118.8(3)
C1 C6 C5 118.5(3)
O1 C7 N1 122.8(4)
O1 C7 C1 120.3(3)
N1 C7 C1 116.9(3)

loop_
_geom_bond_atom_site_label_1
_geom_bond_atom_site_label_2
_geom_bond_distance
Br1 C5 1.899(4)
N1 C7 1.329(5)
O1 C7 1.246(4)
C1 C2 1.392(5)
C1 C6 1.392(5)
C1 C7 1.504(5)
C2 C3 1.397(6)
C3 C4 1.379(6)
C4 C5 1.391(5)
C5 C6 1.400(5)

loop_
_geom_torsion_atom_site_label_1
_geom_torsion_atom_site_label_2
_geom_torsion_atom_site_label_3
_geom_torsion_atom_site_label_4
_geom_torsion
C6 C1 C2 C3 -0.3(5)
C7 C1 C2 C3 178.0(3)
C1 C2 C3 C4 -0.8(6)
C2 C3 C4 C5 0.6(6)
C3 C4 C5 C6 0.7(5)
C3 C4 C5 Br1 -178.7(3)
C2 C1 C6 C5 1.5(5)
C7 C1 C6 C5 -176.8(3)
C4 C5 C6 C1 -1.7(5)
Br1 C5 C6 C1 177.7(3)
C2 C1 C7 O1 153.9(3)
C6 C1 C7 O1 -27.8(5)
C2 C1 C7 N1 -27.8(5)
C6 C1 C7 N1 150.5(3)
